data_1515777
loop_
_publ_author_name
'Yurkerwich, Kevin'
'Buccella, Daniela'
'Melnick, Jonathan G.'
'Parkin, Gerard'

_publ_section_title
;
 Tris(2-mercapto-1-tert-butylimidazolyl)hydroborato gallium derivatives:
 synthesis of di- and trigallium compounds in a sulfur-rich coordination
 environment
;
_journal_issue 2
_journal_name_full 'Chemical Science'
_journal_page_first 210
_journal_paper_doi 10.1039/c0sc00145g
_journal_volume 1
_journal_year 2010
_chemical_formula_sum 'C27 H40 B Cl3 Ga2 N6 S4'
_chemical_formula_weight 833.49
_chemical_name_systematic
;
?
;
_space_group_IT_number 14
_symmetry_cell_setting monoclinic
_symmetry_space_group_name_Hall '-P 2ybc'
_symmetry_space_group_name_H-M 'P 1 21/c 1'
_atom_sites_solution_hydrogens geom
_atom_sites_solution_primary direct
_atom_sites_solution_secondary difmap
_audit_creation_method SHELXL-97
_cell_angle_alpha 90.00
_cell_angle_beta 100.1800(10)
_cell_angle_gamma 90.00
_cell_formula_units_Z 4
_cell_length_a 15.8552(7)
_cell_length_b 12.7781(5)
_cell_length_c 18.4005(8)
_cell_measurement_reflns_used 9978
_cell_measurement_temperature 125(2)
_cell_measurement_theta_max 31.80
_cell_measurement_theta_min 2.25
_cell_volume 3669.2(3)
_computing_cell_refinement 'Bruker SMART'
_computing_data_collection 'Bruker SMART'
_computing_data_reduction 'Bruker SAINT'
_computing_molecular_graphics 'Bruker SHELXTL'
_computing_publication_material 'Bruker SHELXTL'
_computing_structure_refinement 'SHELXL-97 (Sheldrick, 2008)'
_computing_structure_solution 'SHELXS-97 (Sheldrick, 2008)'
_diffrn_ambient_temperature 125(2)
_diffrn_measured_fraction_theta_full 0.995
_diffrn_measured_fraction_theta_max 0.995
_diffrn_measurement_device_type 'CCD area detector'
_diffrn_measurement_method 'phi and omega scans'
_diffrn_radiation_monochromator graphite
_diffrn_radiation_source 'fine-focus sealed tube'
_diffrn_radiation_type MoK\a
_diffrn_radiation_wavelength 0.71073
_diffrn_reflns_av_R_equivalents 0.0578
_diffrn_reflns_av_sigmaI/netI 0.0499
_diffrn_reflns_limit_h_max 23
_diffrn_reflns_limit_h_min -23
_diffrn_reflns_limit_k_max 18
_diffrn_reflns_limit_k_min -18
_diffrn_reflns_limit_l_max 27
_diffrn_reflns_limit_l_min -26
_diffrn_reflns_number 61896
_diffrn_reflns_theta_full 31.81
_diffrn_reflns_theta_max 31.81
_diffrn_reflns_theta_min 1.30
_exptl_absorpt_coefficient_mu 1.943
_exptl_absorpt_correction_T_max 0.8294
_exptl_absorpt_correction_T_min 0.6973
_exptl_absorpt_correction_type empirical
_exptl_absorpt_process_details sadabs
_exptl_crystal_colour colorless
_exptl_crystal_density_diffrn 1.509
_exptl_crystal_density_method 'not measured'
_exptl_crystal_description block
_exptl_crystal_F_000 1704
_exptl_crystal_size_max 0.20
_exptl_crystal_size_mid 0.10
_exptl_crystal_size_min 0.10
_refine_diff_density_max 1.992
_refine_diff_density_min -0.660
_refine_diff_density_rms 0.103
_refine_ls_extinction_method none
_refine_ls_goodness_of_fit_ref 1.011
_refine_ls_hydrogen_treatment mixed
_refine_ls_matrix_type full
_refine_ls_number_parameters 391
_refine_ls_number_reflns 12471
_refine_ls_number_restraints 1
_refine_ls_restrained_S_all 1.011
_refine_ls_R_factor_all 0.0706
_refine_ls_R_factor_gt 0.0393
_refine_ls_shift/su_max 0.002
_refine_ls_shift/su_mean 0.000
_refine_ls_structure_factor_coef Fsqd
_refine_ls_weighting_details 'calc w=1/[\s^2^(Fo^2^)+(0.0433P)^2^+2.0375P] where P=(Fo^2^+2Fc^2^)/3'
_refine_ls_weighting_scheme calc
_refine_ls_wR_factor_gt 0.0845
_refine_ls_wR_factor_ref 0.0958
_reflns_number_gt 8906
_reflns_number_total 12471
_reflns_threshold_expression >2sigma(I)
_cod_data_source_file c0sc00145g.txt
_cod_data_source_block ky165s10
_cod_depositor_comments
;
The following automatic conversions were performed:

'_symmetry_cell_setting' value 'Monoclinic' changed to 'monoclinic'
according to
/usr/data/users/saulius/automatic-downloads/retrospective/RSC/lib/dictionaries/cif_core.dic
dictionary named 'cif_core.dic' version 2.4.2 from 2011-04-26.

Automatic conversion script
Id: cif_fix_values 2281 2013-09-26 08:29:07Z andrius 
;
_cod_original_sg_symbol_H-M P2(1)/c
_cod_database_code 1515777

loop_
_symmetry_equiv_pos_as_xyz
'x, y, z'
'-x, y+1/2, -z+1/2'
'-x, -y, -z'
'x, -y-1/2, z-1/2'

loop_
_atom_site_label
_atom_site_type_symbol
_atom_site_fract_x
_atom_site_fract_y
_atom_site_fract_z
_atom_site_U_iso_or_equiv
_atom_site_adp_type
_atom_site_occupancy
_atom_site_symmetry_multiplicity
_atom_site_calc_flag
_atom_site_refinement_flags
Ga1 Ga 0.309986(15) 0.752302(18) 0.809869(13) 0.01437(6) Uani 1 1 d .
Ga2 Ga 0.320418(17) 1.02558(2) 0.761126(14) 0.01857(6) Uani 1 1 d .
S1 S 0.40757(3) 0.62859(4) 0.86151(3) 0.01564(10) Uani 1 1 d .
S2 S 0.23072(3) 0.80044(4) 0.89834(3) 0.01621(11) Uani 1 1 d .
S3 S 0.21684(4) 0.65759(4) 0.72351(3) 0.01873(11) Uani 1 1 d .
S4 S 0.38791(4) 0.87315(4) 0.76773(3) 0.02044(12) Uani 1 1 d .
Cl1 Cl 0.29483(5) 1.08658(5) 0.86682(4) 0.03237(15) Uani 1 1 d .
Cl2 Cl 0.40734(4) 1.13334(5) 0.71853(4) 0.03138(15) Uani 1 1 d .
Cl3 Cl 0.19798(4) 1.03150(7) 0.68251(4) 0.03782(17) Uani 1 1 d .
B B 0.21470(16) 0.5300(2) 0.88884(13) 0.0160(5) Uani 1 1 d D
H1 H 0.1853(15) 0.4651(16) 0.9150(13) 0.019 Uiso 1 1 d D
C11 C 0.36683(14) 0.61325(16) 0.94215(11) 0.0143(4) Uani 1 1 d .
N11 N 0.29101(12) 0.56858(14) 0.94745(10) 0.0151(4) Uani 1 1 d .
N12 N 0.40737(12) 0.64065(14) 1.01073(10) 0.0160(4) Uani 1 1 d .
C12 C 0.28423(15) 0.56790(19) 1.02145(12) 0.0199(4) Uani 1 1 d .
H12A H 0.2374 0.5407 1.0414 0.024 Uiso 1 1 calc R
C13 C 0.35469(16) 0.61191(19) 1.06021(12) 0.0212(5) Uani 1 1 d .
H13A H 0.3666 0.6217 1.1122 0.025 Uiso 1 1 calc R
C14 C 0.48975(14) 0.70194(18) 1.03085(12) 0.0181(4) Uani 1 1 d .
C15 C 0.56345(15) 0.6431(2) 1.00570(14) 0.0240(5) Uani 1 1 d .
H15A H 0.5712 0.5751 1.0306 0.036 Uiso 1 1 calc R
H15B H 0.6163 0.6841 1.0182 0.036 Uiso 1 1 calc R
H15C H 0.5502 0.6324 0.9522 0.036 Uiso 1 1 calc R
C16 C 0.47649(16) 0.81057(18) 0.99434(13) 0.0227(5) Uani 1 1 d .
H16A H 0.4323 0.8487 1.0147 0.034 Uiso 1 1 calc R
H16B H 0.4583 0.8023 0.9409 0.034 Uiso 1 1 calc R
H16C H 0.5304 0.8498 1.0042 0.034 Uiso 1 1 calc R
C17 C 0.50948(16) 0.7131(2) 1.11450(13) 0.0250(5) Uani 1 1 d .
H17A H 0.5168 0.6436 1.1372 0.037 Uiso 1 1 calc R
H17B H 0.4620 0.7494 1.1314 0.037 Uiso 1 1 calc R
H17C H 0.5623 0.7537 1.1287 0.037 Uiso 1 1 calc R
C21 C 0.14195(14) 0.71983(17) 0.87336(12) 0.0153(4) Uani 1 1 d .
N21 N 0.14259(12) 0.61409(14) 0.87176(10) 0.0158(4) Uani 1 1 d .
C22 C 0.05970(15) 0.58041(19) 0.84814(12) 0.0195(4) Uani 1 1 d .
H22A H 0.0418 0.5096 0.8414 0.023 Uiso 1 1 calc R
N22 N 0.05951(12) 0.75262(15) 0.85239(10) 0.0165(4) Uani 1 1 d .
C23 C 0.00835(15) 0.66511(19) 0.83626(13) 0.0203(5) Uani 1 1 d .
H23A H -0.0519 0.6647 0.8198 0.024 Uiso 1 1 calc R
C24 C 0.02597(15) 0.86342(19) 0.85050(13) 0.0199(4) Uani 1 1 d .
C25 C 0.06944(16) 0.9296(2) 0.79869(14) 0.0253(5) Uani 1 1 d .
H25A H 0.0577 0.8995 0.7489 0.038 Uiso 1 1 calc R
H25B H 0.1314 0.9305 0.8166 0.038 Uiso 1 1 calc R
H25C H 0.0471 1.0012 0.7973 0.038 Uiso 1 1 calc R
C26 C 0.04117(17) 0.9067(2) 0.92882(14) 0.0264(5) Uani 1 1 d .
H26A H 0.0108 0.8634 0.9598 0.040 Uiso 1 1 calc R
H26B H 0.0198 0.9788 0.9282 0.040 Uiso 1 1 calc R
H26C H 0.1027 0.9059 0.9489 0.040 Uiso 1 1 calc R
C27 C -0.07031(16) 0.8607(2) 0.82018(17) 0.0326(6) Uani 1 1 d .
H27A H -0.0800 0.8327 0.7698 0.049 Uiso 1 1 calc R
H27B H -0.0937 0.9317 0.8197 0.049 Uiso 1 1 calc R
H27C H -0.0989 0.8158 0.8516 0.049 Uiso 1 1 calc R
N31 N 0.24106(12) 0.48744(14) 0.81734(10) 0.0151(3) Uani 1 1 d .
C31 C 0.24745(13) 0.53106(17) 0.75155(12) 0.0152(4) Uani 1 1 d .
C32 C 0.26854(14) 0.38501(17) 0.81630(12) 0.0172(4) Uani 1 1 d .
H32A H 0.2705 0.3359 0.8553 0.021 Uiso 1 1 calc R
N32 N 0.27891(12) 0.45822(15) 0.70974(10) 0.0162(4) Uani 1 1 d .
C33 C 0.29216(15) 0.36650(18) 0.75032(13) 0.0189(4) Uani 1 1 d .
H33A H 0.3138 0.3026 0.7347 0.023 Uiso 1 1 calc R
C34 C 0.30455(16) 0.47216(19) 0.63491(13) 0.0221(5) Uani 1 1 d .
C35 C 0.22757(19) 0.5071(2) 0.57798(14) 0.0307(6) Uani 1 1 d .
H35A H 0.1830 0.4532 0.5730 0.046 Uiso 1 1 calc R
H35B H 0.2455 0.5179 0.5302 0.046 Uiso 1 1 calc R
H35C H 0.2049 0.5728 0.5942 0.046 Uiso 1 1 calc R
C36 C 0.3359(2) 0.3676(2) 0.61056(15) 0.0344(6) Uani 1 1 d .
H36A H 0.2882 0.3178 0.6020 0.052 Uiso 1 1 calc R
H36B H 0.3813 0.3404 0.6492 0.052 Uiso 1 1 calc R
H36C H 0.3586 0.3771 0.5648 0.052 Uiso 1 1 calc R
C37 C 0.3780(2) 0.5503(3) 0.64411(17) 0.0404(7) Uani 1 1 d .
H37A H 0.3954 0.5620 0.5963 0.061 Uiso 1 1 calc R
H37B H 0.4265 0.5225 0.6792 0.061 Uiso 1 1 calc R
H37C H 0.3592 0.6166 0.6628 0.061 Uiso 1 1 calc R
C41 C 0.0776(3) 0.1646(3) 0.49951(17) 0.0545(11) Uani 1 1 d .
H41A H 0.1034 0.1271 0.5422 0.065 Uiso 1 1 calc R
C42 C -0.0076(2) 0.1481(3) 0.46915(18) 0.0459(8) Uani 1 1 d .
H42A H -0.0404 0.0993 0.4914 0.055 Uiso 1 1 calc R
C43 C -0.0449(2) 0.2015(3) 0.40740(16) 0.0400(7) Uani 1 1 d .
H43A H -0.1035 0.1900 0.3869 0.048 Uiso 1 1 calc R
C44 C 0.0026(2) 0.2719(3) 0.37511(17) 0.0404(7) Uani 1 1 d .
H44A H -0.0236 0.3086 0.3321 0.049 Uiso 1 1 calc R
C45 C 0.0872(2) 0.2900(3) 0.4040(2) 0.0429(8) Uani 1 1 d .
H45A H 0.1194 0.3387 0.3810 0.051 Uiso 1 1 calc R
C46 C 0.1253(2) 0.2369(3) 0.4668(2) 0.0542(10) Uani 1 1 d .
H46A H 0.1837 0.2496 0.4876 0.065 Uiso 1 1 calc R

loop_
_atom_site_aniso_label
_atom_site_aniso_U_11
_atom_site_aniso_U_22
_atom_site_aniso_U_33
_atom_site_aniso_U_23
_atom_site_aniso_U_13
_atom_site_aniso_U_12
Ga1 0.01612(11) 0.01244(11) 0.01439(11) 0.00155(9) 0.00227(8) -0.00022(9)
Ga2 0.02102(13) 0.01547(12) 0.02063(12) 0.00165(9) 0.00748(10) 0.00124(10)
S1 0.0159(2) 0.0174(2) 0.0143(2) 0.00214(19) 0.00454(19) 0.0025(2)
S2 0.0136(2) 0.0152(2) 0.0196(3) -0.0029(2) 0.0023(2) -0.00060(19)
S3 0.0238(3) 0.0137(2) 0.0167(2) 0.00123(19) -0.0019(2) 0.0002(2)
S4 0.0223(3) 0.0152(2) 0.0257(3) 0.0032(2) 0.0095(2) 0.0008(2)
Cl1 0.0367(4) 0.0315(3) 0.0334(3) -0.0122(3) 0.0185(3) -0.0069(3)
Cl2 0.0355(4) 0.0183(3) 0.0466(4) 0.0063(3) 0.0242(3) 0.0009(2)
Cl3 0.0249(3) 0.0614(5) 0.0267(3) 0.0096(3) 0.0032(3) 0.0108(3)
B 0.0175(11) 0.0148(11) 0.0158(11) -0.0006(9) 0.0032(9) -0.0002(9)
C11 0.0152(10) 0.0133(9) 0.0143(9) 0.0023(7) 0.0024(8) 0.0028(8)
N11 0.0169(9) 0.0156(9) 0.0133(8) 0.0012(7) 0.0037(7) 0.0004(7)
N12 0.0171(9) 0.0163(9) 0.0143(8) 0.0003(7) 0.0019(7) 0.0017(7)
C12 0.0229(11) 0.0226(11) 0.0152(10) 0.0021(8) 0.0063(9) 0.0014(9)
C13 0.0252(12) 0.0262(12) 0.0131(10) 0.0014(9) 0.0061(9) -0.0001(10)
C14 0.0179(11) 0.0170(10) 0.0181(10) 0.0000(8) -0.0004(8) 0.0007(8)
C15 0.0165(11) 0.0270(13) 0.0273(12) -0.0025(10) 0.0002(9) 0.0032(9)
C16 0.0260(12) 0.0160(10) 0.0247(12) -0.0008(9) 0.0010(10) -0.0010(9)
C17 0.0227(12) 0.0309(13) 0.0194(11) -0.0035(10) -0.0016(9) -0.0013(10)
C21 0.0144(10) 0.0160(10) 0.0153(9) -0.0015(8) 0.0024(8) 0.0006(8)
N21 0.0144(9) 0.0154(9) 0.0173(8) -0.0002(7) 0.0019(7) -0.0012(7)
C22 0.0182(11) 0.0218(11) 0.0192(10) -0.0037(8) 0.0055(9) -0.0057(9)
N22 0.0128(8) 0.0182(9) 0.0183(8) -0.0018(7) 0.0025(7) 0.0017(7)
C23 0.0141(10) 0.0267(12) 0.0197(10) -0.0016(9) 0.0023(8) -0.0038(9)
C24 0.0158(10) 0.0218(11) 0.0223(11) 0.0018(9) 0.0037(9) 0.0063(9)
C25 0.0256(13) 0.0253(12) 0.0252(12) 0.0077(10) 0.0047(10) 0.0055(10)
C26 0.0289(13) 0.0244(12) 0.0276(12) -0.0022(10) 0.0093(10) 0.0051(10)
C27 0.0181(12) 0.0345(15) 0.0436(16) 0.0032(12) 0.0014(11) 0.0091(11)
N31 0.0170(9) 0.0128(8) 0.0152(8) 0.0005(7) 0.0019(7) -0.0004(7)
C31 0.0135(10) 0.0153(10) 0.0156(9) -0.0001(8) -0.0006(8) -0.0014(8)
C32 0.0199(11) 0.0133(10) 0.0177(10) 0.0031(8) 0.0014(8) 0.0016(8)
N32 0.0173(9) 0.0160(9) 0.0153(8) 0.0002(7) 0.0027(7) 0.0003(7)
C33 0.0217(11) 0.0137(10) 0.0212(11) -0.0004(8) 0.0037(9) 0.0036(8)
C34 0.0258(12) 0.0238(12) 0.0184(10) 0.0023(9) 0.0083(9) -0.0001(10)
C35 0.0407(16) 0.0342(14) 0.0173(11) 0.0008(10) 0.0052(11) 0.0069(12)
C36 0.0475(18) 0.0341(15) 0.0257(13) 0.0006(11) 0.0179(12) 0.0107(13)
C37 0.0396(17) 0.0476(18) 0.0390(16) -0.0018(14) 0.0204(14) -0.0152(14)
C41 0.080(3) 0.057(2) 0.0257(15) -0.0022(15) 0.0078(16) 0.044(2)
C42 0.068(2) 0.0354(17) 0.0377(17) 0.0027(13) 0.0192(16) 0.0119(16)
C43 0.0466(18) 0.0403(17) 0.0321(15) -0.0027(13) 0.0040(13) -0.0074(14)
C44 0.0420(18) 0.0418(17) 0.0360(16) 0.0072(13) 0.0024(13) -0.0010(14)
C45 0.0342(16) 0.0321(16) 0.062(2) -0.0064(15) 0.0074(15) -0.0005(13)
C46 0.0419(19) 0.059(2) 0.055(2) -0.0323(19) -0.0076(16) 0.0222(17)

loop_
_atom_type_symbol
_atom_type_description
_atom_type_scat_dispersion_real
_atom_type_scat_dispersion_imag
_atom_type_scat_source
C C 0.0033 0.0016 'International Tables Vol C Tables 4.2.6.8 and 6.1.1.4'
H H 0.0000 0.0000 'International Tables Vol C Tables 4.2.6.8 and 6.1.1.4'
B B 0.0013 0.0007 'International Tables Vol C Tables 4.2.6.8 and 6.1.1.4'
N N 0.0061 0.0033 'International Tables Vol C Tables 4.2.6.8 and 6.1.1.4'
S S 0.1246 0.1234 'International Tables Vol C Tables 4.2.6.8 and 6.1.1.4'
Ga Ga 0.2307 1.6083 'International Tables Vol C Tables 4.2.6.8 and 6.1.1.4'
Cl Cl 0.1484 0.1585 'International Tables Vol C Tables 4.2.6.8 and 6.1.1.4'

loop_
_geom_angle_atom_site_label_1
_geom_angle_atom_site_label_2
_geom_angle_atom_site_label_3
_geom_angle
S4 Ga1 S1 104.44(2)
S4 Ga1 S2 118.07(2)
S1 Ga1 S2 107.61(2)
S4 Ga1 S3 117.07(2)
S1 Ga1 S3 103.06(2)
S2 Ga1 S3 105.25(2)
Cl2 Ga2 Cl1 108.66(3)
Cl2 Ga2 Cl3 106.27(3)
Cl1 Ga2 Cl3 106.80(3)
Cl2 Ga2 S4 104.13(2)
Cl1 Ga2 S4 115.22(3)
Cl3 Ga2 S4 115.23(3)
C11 S1 Ga1 96.11(7)
C21 S2 Ga1 99.90(7)
C31 S3 Ga1 99.89(7)
Ga1 S4 Ga2 109.89(3)
H1 B N31 107.8(14)
H1 B N11 105.9(14)
N31 B N11 114.06(18)
H1 B N21 104.8(13)
N31 B N21 111.66(18)
N11 B N21 112.00(18)
N11 C11 N12 108.87(18)
N11 C11 S1 125.58(16)
N12 C11 S1 125.51(17)
C11 N11 C12 107.38(18)
C11 N11 B 132.77(18)
C12 N11 B 119.65(19)
C11 N12 C13 107.48(19)
C11 N12 C14 127.45(18)
C13 N12 C14 124.75(18)
C13 C12 N11 108.6(2)
C12 C13 N12 107.7(2)
N12 C14 C17 108.09(19)
N12 C14 C15 110.16(18)
C17 C14 C15 108.72(19)
N12 C14 C16 108.34(18)
C17 C14 C16 110.1(2)
C15 C14 C16 111.3(2)
N21 C21 N22 108.18(19)
N21 C21 S2 126.08(17)
N22 C21 S2 125.74(17)
C21 N21 C22 107.97(19)
C21 N21 B 133.82(19)
C22 N21 B 118.19(19)
C23 C22 N21 108.4(2)
C21 N22 C23 108.02(19)
C21 N22 C24 127.67(19)
C23 N22 C24 124.22(19)
C22 C23 N22 107.4(2)
N22 C24 C26 108.83(19)
N22 C24 C25 109.71(18)
C26 C24 C25 112.1(2)
N22 C24 C27 108.1(2)
C26 C24 C27 109.5(2)
C25 C24 C27 108.4(2)
C31 N31 C32 107.73(18)
C31 N31 B 133.65(19)
C32 N31 B 118.55(18)
N31 C31 N32 108.53(18)
N31 C31 S3 125.96(17)
N32 C31 S3 125.47(16)
C33 C32 N31 108.43(19)
C31 N32 C33 108.09(18)
C31 N32 C34 128.29(19)
C33 N32 C34 123.38(19)
C32 C33 N32 107.21(19)
N32 C34 C37 107.4(2)
N32 C34 C36 108.61(19)
C37 C34 C36 109.0(2)
N32 C34 C35 110.4(2)
C37 C34 C35 112.8(2)
C36 C34 C35 108.6(2)
C42 C41 C46 119.5(3)
C43 C42 C41 120.5(3)
C42 C43 C44 119.8(3)
C45 C44 C43 121.1(3)
C44 C45 C46 119.6(3)
C45 C46 C41 119.6(3)

loop_
_geom_bond_atom_site_label_1
_geom_bond_atom_site_label_2
_geom_bond_distance
Ga1 S4 2.2024(6)
Ga1 S1 2.2970(6)
Ga1 S2 2.3089(6)
Ga1 S3 2.3111(6)
Ga2 Cl2 2.1890(7)
Ga2 Cl1 2.1984(7)
Ga2 Cl3 2.2079(7)
Ga2 S4 2.2153(6)
S1 C11 1.731(2)
S2 C21 1.739(2)
S3 C31 1.740(2)
B H1 1.102(16)
B N31 1.548(3)
B N11 1.552(3)
B N21 1.560(3)
C11 N11 1.350(3)
C11 N12 1.357(3)
N11 C12 1.385(3)
N12 C13 1.389(3)
N12 C14 1.512(3)
C12 C13 1.339(3)
C14 C17 1.522(3)
C14 C15 1.528(3)
C14 C16 1.540(3)
C21 N21 1.352(3)
C21 N22 1.362(3)
N21 C22 1.378(3)
C22 C23 1.349(3)
N22 C23 1.382(3)
N22 C24 1.511(3)
C24 C26 1.523(3)
C24 C25 1.527(3)
C24 C27 1.530(3)
N31 C31 1.353(3)
N31 C32 1.381(3)
C31 N32 1.357(3)
C32 C33 1.353(3)
N32 C33 1.386(3)
N32 C34 1.513(3)
C34 C37 1.520(4)
C34 C36 1.521(4)
C34 C35 1.528(4)
C41 C42 1.383(5)
C41 C46 1.396(6)
C42 C43 1.367(4)
C43 C44 1.374(4)
C44 C45 1.373(4)
C45 C46 1.384(5)
